data_7037380
loop_
_publ_author_name
'Delaunay, W.'
'Sz\>ucs, R'
'Pascal, S.'
'Mocanu, A.'
'Bouit, P.-A.'
'Nyul\'aszi, L'
'Hissler, M.'

_publ_section_title
;
 Synthesis and electronic properties of polycyclic aromatic hydrocarbons
 doped with phosphorus and sulfur.
;
_journal_issue 5
_journal_name_full 'Dalton transactions (Cambridge, England : 2003)'
_journal_page_first 1896
_journal_page_last 1903
_journal_paper_doi 10.1039/c5dt04154f
_journal_volume 45
_journal_year 2016
_chemical_formula_moiety 'C34 H25 O4 P S3'
_chemical_formula_sum 'C34 H25 O4 P S3'
_chemical_formula_weight 624.69
_chemical_name_systematic
; 
 ? 
;
_space_group_IT_number 2
_symmetry_cell_setting triclinic
_symmetry_space_group_name_Hall '-P 1'
_symmetry_space_group_name_H-M 'P -1'
_atom_sites_solution_hydrogens geom
_atom_sites_solution_primary direct
_atom_sites_solution_secondary difmap
_audit_creation_method SHELXL-97
_audit_update_record
;
2015-10-08 deposited with the CCDC.
2015-11-18 downloaded from the CCDC.
;
_cell_angle_alpha 101.061(2)
_cell_angle_beta 101.113(2)
_cell_angle_gamma 103.285(2)
_cell_formula_units_Z 2
_cell_length_a 9.843(1)
_cell_length_b 11.691(1)
_cell_length_c 13.887(1)
_cell_measurement_temperature 150(2)
_cell_measurement_theta_max 27.46
_cell_measurement_theta_min 1.54
_cell_volume 1478.7(2)
_computing_structure_refinement 'SHELXL-97 (Sheldrick, 1997)'
_computing_structure_solution 'SHELXS-97 (Sheldrick, 1990)'
_diffrn_ambient_temperature 150(2)
_diffrn_measured_fraction_theta_full 0.993
_diffrn_measured_fraction_theta_max 0.993
_diffrn_measurement_device_type CCD
_diffrn_measurement_method none
_diffrn_radiation_monochromator graphite
_diffrn_radiation_source 'fine-focus sealed tube'
_diffrn_radiation_type MoK\a
_diffrn_radiation_wavelength 0.71069
_diffrn_reflns_av_R_equivalents 0.0318
_diffrn_reflns_av_sigmaI/netI 0.0411
_diffrn_reflns_limit_h_max 10
_diffrn_reflns_limit_h_min -12
_diffrn_reflns_limit_k_max 15
_diffrn_reflns_limit_k_min -13
_diffrn_reflns_limit_l_max 17
_diffrn_reflns_limit_l_min -18
_diffrn_reflns_number 18967
_diffrn_reflns_theta_full 27.46
_diffrn_reflns_theta_max 27.46
_diffrn_reflns_theta_min 1.54
_diffrn_standards_decay_% none
_exptl_absorpt_coefficient_mu 0.344
_exptl_absorpt_correction_type none
_exptl_crystal_colour red
_exptl_crystal_density_diffrn 1.403
_exptl_crystal_density_method 'not measured'
_exptl_crystal_description block
_exptl_crystal_F_000 648
_exptl_crystal_size_max 0.4
_exptl_crystal_size_mid 0.21
_exptl_crystal_size_min 0.13
_refine_diff_density_max 0.454
_refine_diff_density_min -0.413
_refine_diff_density_rms 0.115
_refine_ls_extinction_coef 0.020(2)
_refine_ls_extinction_expression Fc^*^=kFc[1+0.001xFc^2^\l^3^/sin(2\q)]^-1/4^
_refine_ls_extinction_method SHELXL
_refine_ls_goodness_of_fit_ref 1.099
_refine_ls_hydrogen_treatment constr
_refine_ls_matrix_type full
_refine_ls_number_parameters 380
_refine_ls_number_reflns 6709
_refine_ls_number_restraints 0
_refine_ls_restrained_S_all 1.099
_refine_ls_R_factor_all 0.0561
_refine_ls_R_factor_gt 0.0406
_refine_ls_shift/su_max 0.001
_refine_ls_shift/su_mean 0.000
_refine_ls_structure_factor_coef Fsqd
_refine_ls_weighting_details 'calc w=1/[\s^2^(Fo^2^)+(0.0654P)^2^+0.2412P] where P=(Fo^2^+2Fc^2^)/3'
_refine_ls_weighting_scheme calc
_refine_ls_wR_factor_gt 0.1023
_refine_ls_wR_factor_ref 0.1206
_reflns_number_gt 5332
_reflns_number_total 6709
_reflns_threshold_expression >2sigma(I)
_cod_data_source_file c5dt04154f2.cif
_cod_data_source_block import
_cod_depositor_comments 'Adding full bibliography for 7037378--7037380.cif.'
_cod_original_sg_symbol_H-M P-1
_cod_database_code 7037380

loop_
_symmetry_equiv_pos_as_xyz
'x, y, z'
'-x, -y, -z'

loop_
_atom_site_label
_atom_site_type_symbol
_atom_site_fract_x
_atom_site_fract_y
_atom_site_fract_z
_atom_site_U_iso_or_equiv
_atom_site_adp_type
_atom_site_occupancy
_atom_site_symmetry_multiplicity
_atom_site_calc_flag
_atom_site_refinement_flags
P1 P 0.77531(5) 0.03583(4) 0.79914(4) 0.01951(14) Uani 1 1 d .
S1 S 0.92509(5) -0.03851(5) 0.76838(4) 0.02806(15) Uani 1 1 d .
S2 S 0.37057(5) 0.19672(4) 0.47687(4) 0.02160(14) Uani 1 1 d .
S3 S 0.09027(5) -0.26484(5) 0.64219(4) 0.02686(15) Uani 1 1 d .
O1 O 1.09650(15) 0.43802(13) 0.69521(12) 0.0335(4) Uani 1 1 d .
O2 O 0.62313(15) 0.38454(12) 0.50086(11) 0.0238(3) Uani 1 1 d .
O3 O 0.56650(16) -0.49620(12) 0.76978(11) 0.0278(3) Uani 1 1 d .
O4 O 0.66659(18) -0.22876(13) 1.09522(11) 0.0325(4) Uani 1 1 d .
C1 C 0.6943(2) 0.10830(17) 0.70880(14) 0.0185(4) Uani 1 1 d .
C2 C 0.7541(2) 0.20983(16) 0.67178(14) 0.0187(4) Uani 1 1 d .
C3 C 0.9028(2) 0.27246(17) 0.70482(15) 0.0221(4) Uani 1 1 d .
H3 H 0.9647 0.2468 0.7501 0.027 Uiso 1 1 calc R
C4 C 0.9545(2) 0.37129(18) 0.66935(16) 0.0240(4) Uani 1 1 d .
C5 C 0.8640(2) 0.41285(17) 0.60134(15) 0.0232(4) Uani 1 1 d .
H5 H 0.9015 0.4811 0.5795 0.028 Uiso 1 1 calc R
C6 C 0.7201(2) 0.35241(16) 0.56722(15) 0.0194(4) Uani 1 1 d .
C7 C 0.6597(2) 0.24775(16) 0.60003(14) 0.0174(4) Uani 1 1 d .
C8 C 0.5111(2) 0.18079(16) 0.56592(14) 0.0173(4) Uani 1 1 d .
C9 C 0.2495(2) 0.07160(17) 0.49243(15) 0.0220(4) Uani 1 1 d .
H9 H 0.1533 0.0436 0.4568 0.026 Uiso 1 1 calc R
C10 C 0.3103(2) 0.01902(16) 0.56212(14) 0.0181(4) Uani 1 1 d .
C11 C 0.2523(2) -0.08589(16) 0.60053(14) 0.0181(4) Uani 1 1 d .
C12 C 0.1131(2) -0.15656(17) 0.57532(15) 0.0228(4) Uani 1 1 d .
H12 H 0.0393 -0.1468 0.5273 0.027 Uiso 1 1 calc R
C13 C 0.2681(2) -0.21922(18) 0.70514(16) 0.0234(4) Uani 1 1 d .
H13 H 0.3087 -0.2555 0.7530 0.028 Uiso 1 1 calc R
C14 C 0.3442(2) -0.12274(16) 0.67683(14) 0.0182(4) Uani 1 1 d .
C15 C 0.4986(2) -0.05755(16) 0.71705(14) 0.0182(4) Uani 1 1 d .
C16 C 0.6037(2) -0.07442(17) 0.78763(15) 0.0193(4) Uani 1 1 d .
C17 C 0.5509(2) 0.04686(16) 0.67545(14) 0.0172(4) Uani 1 1 d .
C18 C 0.4589(2) 0.08153(16) 0.60359(14) 0.0166(4) Uani 1 1 d .
C19 C 0.60145(19) -0.17379(17) 0.83950(15) 0.0195(4) Uani 1 1 d .
C20 C 0.5799(2) -0.29120(17) 0.78302(15) 0.0207(4) Uani 1 1 d .
H20 H 0.5602 -0.3079 0.7127 0.025 Uiso 1 1 calc R
C21 C 0.5877(2) -0.38377(17) 0.83188(15) 0.0201(4) Uani 1 1 d .
C22 C 0.6163(2) -0.36069(17) 0.93655(15) 0.0215(4) Uani 1 1 d .
H22 H 0.6208 -0.4229 0.9689 0.026 Uiso 1 1 calc R
C23 C 0.6382(2) -0.24191(18) 0.99270(15) 0.0220(4) Uani 1 1 d .
C24 C 0.6324(2) -0.14805(17) 0.94560(15) 0.0197(4) Uani 1 1 d .
H24 H 0.6487 -0.0694 0.9837 0.024 Uiso 1 1 calc R
C25 C 0.8262(2) 0.14479(17) 0.92124(15) 0.0223(4) Uani 1 1 d .
C26 C 0.7323(2) 0.21057(19) 0.94861(17) 0.0294(5) Uani 1 1 d .
H26 H 0.6421 0.1963 0.9054 0.035 Uiso 1 1 calc R
C27 C 0.7727(3) 0.2972(2) 1.03995(18) 0.0364(5) Uani 1 1 d .
H27 H 0.7094 0.3406 1.0580 0.044 Uiso 1 1 calc R
C28 C 0.9075(3) 0.3193(2) 1.10448(17) 0.0351(5) Uani 1 1 d .
H28 H 0.9356 0.3787 1.1651 0.042 Uiso 1 1 calc R
C29 C 1.0001(3) 0.2524(2) 1.07829(18) 0.0378(6) Uani 1 1 d .
H29 H 1.0897 0.2661 1.1221 0.045 Uiso 1 1 calc R
C30 C 0.9601(2) 0.1653(2) 0.98736(17) 0.0303(5) Uani 1 1 d .
H30 H 1.0226 0.1205 0.9704 0.036 Uiso 1 1 calc R
C100 C 1.1967(2) 0.3970(2) 0.7595(2) 0.0487(7) Uani 1 1 d .
H10A H 1.2918 0.4503 0.7722 0.073 Uiso 1 1 calc R
H10B H 1.1954 0.3163 0.7271 0.073 Uiso 1 1 calc R
H10C H 1.1702 0.3967 0.8225 0.073 Uiso 1 1 calc R
C200 C 0.6746(2) 0.49443(19) 0.47088(18) 0.0324(5) Uani 1 1 d .
H20A H 0.5973 0.5076 0.4244 0.049 Uiso 1 1 calc R
H20B H 0.7513 0.4875 0.4386 0.049 Uiso 1 1 calc R
H20C H 0.7097 0.5616 0.5296 0.049 Uiso 1 1 calc R
C300 C 0.5899(3) -0.59017(19) 0.81794(18) 0.0354(5) Uani 1 1 d .
H30A H 0.5720 -0.6641 0.7674 0.053 Uiso 1 1 calc R
H30B H 0.5257 -0.6020 0.8614 0.053 Uiso 1 1 calc R
H30C H 0.6878 -0.5674 0.8574 0.053 Uiso 1 1 calc R
C400 C 0.6910(2) -0.1101(2) 1.15774(16) 0.0312(5) Uani 1 1 d .
H40A H 0.7095 -0.1128 1.2276 0.047 Uiso 1 1 calc R
H40B H 0.6073 -0.0819 1.1409 0.047 Uiso 1 1 calc R
H40C H 0.7725 -0.0558 1.1467 0.047 Uiso 1 1 calc R

loop_
_atom_site_aniso_label
_atom_site_aniso_U_11
_atom_site_aniso_U_22
_atom_site_aniso_U_33
_atom_site_aniso_U_23
_atom_site_aniso_U_13
_atom_site_aniso_U_12
P1 0.0164(3) 0.0190(3) 0.0242(3) 0.0112(2) 0.0031(2) 0.00383(19)
S1 0.0221(3) 0.0326(3) 0.0342(3) 0.0136(2) 0.0064(2) 0.0128(2)
S2 0.0226(3) 0.0189(2) 0.0246(3) 0.0108(2) 0.0027(2) 0.00628(19)
S3 0.0190(3) 0.0232(3) 0.0376(3) 0.0124(2) 0.0071(2) 0.0003(2)
O1 0.0190(8) 0.0302(8) 0.0501(10) 0.0224(7) 0.0046(7) -0.0023(6)
O2 0.0256(8) 0.0176(7) 0.0309(8) 0.0147(6) 0.0055(6) 0.0054(6)
O3 0.0413(9) 0.0182(7) 0.0265(8) 0.0075(6) 0.0094(7) 0.0105(6)
O4 0.0527(10) 0.0254(8) 0.0190(8) 0.0073(6) 0.0070(7) 0.0101(7)
C1 0.0180(9) 0.0181(9) 0.0205(10) 0.0082(8) 0.0039(8) 0.0049(7)
C2 0.0216(10) 0.0154(9) 0.0197(10) 0.0055(8) 0.0065(8) 0.0042(7)
C3 0.0189(10) 0.0218(10) 0.0262(11) 0.0111(8) 0.0035(8) 0.0041(8)
C4 0.0194(10) 0.0203(10) 0.0299(11) 0.0066(9) 0.0062(8) 0.0002(8)
C5 0.0271(11) 0.0156(9) 0.0292(11) 0.0112(8) 0.0099(9) 0.0031(8)
C6 0.0238(10) 0.0146(9) 0.0213(10) 0.0057(8) 0.0068(8) 0.0062(7)
C7 0.0208(10) 0.0149(9) 0.0185(10) 0.0052(7) 0.0072(8) 0.0056(7)
C8 0.0203(10) 0.0159(9) 0.0173(9) 0.0046(7) 0.0057(7) 0.0069(7)
C9 0.0185(10) 0.0207(10) 0.0254(11) 0.0075(8) 0.0023(8) 0.0038(8)
C10 0.0186(9) 0.0160(9) 0.0201(10) 0.0039(8) 0.0056(7) 0.0056(7)
C11 0.0180(9) 0.0154(9) 0.0209(10) 0.0038(8) 0.0060(7) 0.0044(7)
C12 0.0214(10) 0.0202(10) 0.0260(11) 0.0056(8) 0.0043(8) 0.0057(8)
C13 0.0206(10) 0.0228(10) 0.0282(11) 0.0110(9) 0.0070(8) 0.0045(8)
C14 0.0180(9) 0.0158(9) 0.0214(10) 0.0053(8) 0.0065(8) 0.0039(7)
C15 0.0198(10) 0.0144(9) 0.0212(10) 0.0054(8) 0.0068(8) 0.0041(7)
C16 0.0201(10) 0.0167(9) 0.0227(10) 0.0088(8) 0.0066(8) 0.0038(7)
C17 0.0195(10) 0.0146(9) 0.0194(10) 0.0064(7) 0.0066(7) 0.0050(7)
C18 0.0184(9) 0.0147(9) 0.0182(9) 0.0054(7) 0.0050(7) 0.0058(7)
C19 0.0154(9) 0.0195(9) 0.0257(11) 0.0111(8) 0.0050(8) 0.0046(7)
C20 0.0229(10) 0.0223(10) 0.0176(10) 0.0085(8) 0.0046(8) 0.0052(8)
C21 0.0198(10) 0.0167(9) 0.0242(10) 0.0065(8) 0.0060(8) 0.0040(7)
C22 0.0252(10) 0.0190(9) 0.0239(11) 0.0119(8) 0.0070(8) 0.0068(8)
C23 0.0250(10) 0.0234(10) 0.0186(10) 0.0072(8) 0.0058(8) 0.0065(8)
C24 0.0215(10) 0.0153(9) 0.0218(10) 0.0052(8) 0.0052(8) 0.0037(7)
C25 0.0221(10) 0.0204(10) 0.0248(11) 0.0126(8) 0.0041(8) 0.0022(8)
C26 0.0245(11) 0.0291(11) 0.0306(12) 0.0069(9) 0.0011(9) 0.0052(9)
C27 0.0381(14) 0.0340(13) 0.0346(13) 0.0045(10) 0.0069(10) 0.0103(10)
C28 0.0419(14) 0.0319(12) 0.0242(12) 0.0042(10) 0.0036(10) 0.0019(10)
C29 0.0310(13) 0.0466(14) 0.0277(12) 0.0123(11) -0.0037(10) 0.0018(11)
C30 0.0235(11) 0.0364(12) 0.0300(12) 0.0114(10) 0.0020(9) 0.0078(9)
C100 0.0207(12) 0.0474(15) 0.075(2) 0.0337(15) -0.0014(12) -0.0016(11)
C200 0.0343(13) 0.0232(11) 0.0447(14) 0.0223(10) 0.0088(10) 0.0069(9)
C300 0.0591(16) 0.0207(11) 0.0350(13) 0.0114(10) 0.0172(11) 0.0194(11)
C400 0.0337(12) 0.0343(12) 0.0224(11) 0.0023(9) 0.0050(9) 0.0087(10)

loop_
_atom_type_symbol
_atom_type_description
_atom_type_scat_dispersion_real
_atom_type_scat_dispersion_imag
_atom_type_scat_source
C C 0.0033 0.0016 'International Tables Vol C Tables 4.2.6.8 and 6.1.1.4'
H H 0.0000 0.0000 'International Tables Vol C Tables 4.2.6.8 and 6.1.1.4'
O O 0.0106 0.0060 'International Tables Vol C Tables 4.2.6.8 and 6.1.1.4'
P P 0.1023 0.0942 'International Tables Vol C Tables 4.2.6.8 and 6.1.1.4'
S S 0.1246 0.1234 'International Tables Vol C Tables 4.2.6.8 and 6.1.1.4'

loop_
_geom_angle_atom_site_label_1
_geom_angle_atom_site_label_2
_geom_angle_atom_site_label_3
_geom_angle
C1 P1 C25 105.90(9)
C1 P1 C16 92.93(9)
C25 P1 C16 109.12(9)
C1 P1 S1 118.34(7)
C25 P1 S1 114.67(7)
C16 P1 S1 113.57(8)
C9 S2 C8 92.15(10)
C13 S3 C12 92.40(10)
C4 O1 C100 117.02(17)
C6 O2 C200 117.03(16)
C21 O3 C300 116.88(16)
C23 O4 C400 117.48(16)
C17 C1 C2 121.18(18)
C17 C1 P1 107.19(14)
C2 C1 P1 131.63(15)
C3 C2 C1 121.39(18)
C3 C2 C7 120.17(17)
C1 C2 C7 118.44(17)
C4 C3 C2 119.32(19)
C3 C4 O1 124.40(19)
C3 C4 C5 121.83(18)
O1 C4 C5 113.76(17)
C6 C5 C4 119.77(18)
O2 C6 C5 124.54(17)
O2 C6 C7 114.26(17)
C5 C6 C7 121.20(18)
C8 C7 C6 123.42(17)
C8 C7 C2 118.93(16)
C6 C7 C2 117.65(17)
C18 C8 C7 120.23(17)
C18 C8 S2 108.64(14)
C7 C8 S2 131.10(15)
C10 C9 S2 113.00(15)
C9 C10 C18 110.63(17)
C9 C10 C11 132.63(18)
C18 C10 C11 116.73(17)
C12 C11 C14 111.85(17)
C12 C11 C10 127.33(18)
C14 C11 C10 120.78(16)
C11 C12 S3 112.13(16)
C14 C13 S3 112.10(16)
C13 C14 C11 111.51(17)
C13 C14 C15 127.19(18)
C11 C14 C15 121.28(17)
C16 C15 C14 131.77(18)
C16 C15 C17 112.66(17)
C14 C15 C17 115.56(17)
C15 C16 C19 130.09(17)
C15 C16 P1 109.54(14)
C19 C16 P1 119.63(14)
C1 C17 C18 120.69(17)
C1 C17 C15 117.58(17)
C18 C17 C15 121.72(17)
C8 C18 C17 120.50(17)
C8 C18 C10 115.58(17)
C17 C18 C10 123.90(17)
C20 C19 C24 120.26(18)
C20 C19 C16 119.49(18)
C24 C19 C16 120.05(17)
C19 C20 C21 119.86(18)
O3 C21 C22 123.59(17)
O3 C21 C20 115.57(17)
C22 C21 C20 120.84(18)
C21 C22 C23 118.78(18)
O4 C23 C24 124.55(18)
O4 C23 C22 114.12(17)
C24 C23 C22 121.33(18)
C23 C24 C19 118.92(17)
C26 C25 C30 119.4(2)
C26 C25 P1 120.02(16)
C30 C25 P1 120.56(16)
C27 C26 C25 120.3(2)
C26 C27 C28 120.1(2)
C29 C28 C27 119.7(2)
C30 C29 C28 120.5(2)
C29 C30 C25 120.0(2)

loop_
_geom_bond_atom_site_label_1
_geom_bond_atom_site_label_2
_geom_bond_distance
P1 C1 1.806(2)
P1 C25 1.816(2)
P1 C16 1.832(2)
P1 S1 1.9494(10)
S2 C9 1.739(2)
S2 C8 1.739(2)
S3 C13 1.707(2)
S3 C12 1.708(2)
O1 C4 1.374(2)
O1 C100 1.429(3)
O2 C6 1.363(2)
O2 C200 1.438(2)
O3 C21 1.373(2)
O3 C300 1.430(3)
O4 C23 1.368(2)
O4 C400 1.429(3)
C1 C17 1.370(3)
C1 C2 1.431(3)
C2 C3 1.418(3)
C2 C7 1.433(3)
C3 C4 1.372(3)
C4 C5 1.404(3)
C5 C6 1.373(3)
C6 C7 1.429(3)
C7 C8 1.428(3)
C8 C18 1.395(3)
C9 C10 1.359(3)
C10 C18 1.424(3)
C10 C11 1.470(3)
C11 C12 1.367(3)
C11 C14 1.453(3)
C13 C14 1.372(3)
C14 C15 1.476(3)
C15 C16 1.359(3)
C15 C17 1.478(2)
C16 C19 1.478(3)
C17 C18 1.399(3)
C19 C20 1.390(3)
C19 C24 1.403(3)
C20 C21 1.392(3)
C21 C22 1.386(3)
C22 C23 1.402(3)
C23 C24 1.387(3)
C25 C26 1.393(3)
C25 C30 1.394(3)
C26 C27 1.386(3)
C27 C28 1.388(3)
C28 C29 1.386(4)
C29 C30 1.384(3)
